data_7701153
loop_
_publ_author_name
'Basu, Debashis'
'Mazumder, Shivnath'
'Kpogo, Kenneth K.'
'Verani, Cl\'audio N'

_publ_section_title
;
 Influence of nitro substituents on the redox, electronic, and proton
 reduction catalytic behavior of phenolate-based
 [N<sub>2</sub>O<sub>3</sub>]-type cobalt(iii) complexes.
;
_journal_issue 39
_journal_name_full 'Dalton transactions (Cambridge, England : 2003)'
_journal_page_first 14669
_journal_page_last 14677
_journal_paper_doi 10.1039/c9dt03158h
_journal_volume 48
_journal_year 2019
_chemical_formula_moiety 'C52 H71 Co N4 O8, 2(C H4 O)'
_chemical_formula_sum 'C54 H79 Co N4 O10'
_chemical_formula_weight 1003.14
_space_group_crystal_system monoclinic
_space_group_IT_number 14
_space_group_name_Hall '-P 2ybc'
_space_group_name_H-M_alt 'P 1 21/c 1'
_symmetry_space_group_name_Hall '-P 2ybc'
_symmetry_space_group_name_H-M 'P 1 21/c 1'
_atom_sites_solution_hydrogens mixed
_atom_sites_solution_primary dual
_audit_creation_date 2018-03-10
_audit_creation_method
;
Olex2 1.2
(compiled 2017.08.10 svn.r3458 for OlexSys, GUI svn.r5381)
;
_audit_update_record
;
2019-08-02 deposited with the CCDC.    2019-09-16 downloaded from the CCDC.
;
_cell_angle_alpha 90
_cell_angle_beta 111.054(5)
_cell_angle_gamma 90
_cell_formula_units_Z 4
_cell_length_a 13.196(2)
_cell_length_b 38.556(6)
_cell_length_c 11.3194(16)
_cell_measurement_reflns_used 5146
_cell_measurement_temperature 100(2)
_cell_measurement_theta_max 20.5
_cell_measurement_theta_min 2.5
_cell_volume 5374.7(14)
_computing_cell_refinement 'Bruker APEX2'
_computing_data_collection 'Bruker APEX2'
_computing_data_reduction 'Bruker APEX2'
_computing_molecular_graphics 'Olex2 (Dolomanov et al., 2009)'
_computing_publication_material 'Olex2 (Dolomanov et al., 2009)'
_computing_structure_refinement 'ShelXL (Sheldrick, 2015)'
_computing_structure_solution 'ShelXT (Sheldrick, 2015)'
_diffrn_ambient_temperature 100.15
_diffrn_detector 'Bruker APEX2 area detector'
_diffrn_detector_area_resol_mean 7.9
_diffrn_detector_type 'CCD area detector'
_diffrn_measured_fraction_theta_full 1.000
_diffrn_measured_fraction_theta_max 0.998
_diffrn_measurement_device 'three-circle diffractometer'
_diffrn_measurement_device_type 'Bruker APEX-II CCD'
_diffrn_measurement_method '\w and \f scans'
_diffrn_radiation_monochromator 'mirror optics'
_diffrn_radiation_probe x-ray
_diffrn_radiation_type MoK\a
_diffrn_radiation_wavelength 0.71073
_diffrn_reflns_av_R_equivalents 0.0000
_diffrn_reflns_av_unetI/netI 0.1496
_diffrn_reflns_Laue_measured_fraction_full 1.000
_diffrn_reflns_Laue_measured_fraction_max 0.998
_diffrn_reflns_limit_h_max 16
_diffrn_reflns_limit_h_min -17
_diffrn_reflns_limit_k_max 51
_diffrn_reflns_limit_k_min 0
_diffrn_reflns_limit_l_max 15
_diffrn_reflns_limit_l_min 0
_diffrn_reflns_number 13523
_diffrn_reflns_point_group_measured_fraction_full 1.000
_diffrn_reflns_point_group_measured_fraction_max 0.998
_diffrn_reflns_theta_full 25.242
_diffrn_reflns_theta_max 28.29
_diffrn_reflns_theta_min 1.58
_diffrn_source 'microfocus sealed X-ray tube'
_diffrn_source_type 'Incoatec I\ms'
_exptl_absorpt_coefficient_mu 0.378
_exptl_absorpt_correction_T_max 0.9791
_exptl_absorpt_correction_T_min 0.8886
_exptl_absorpt_correction_type multi-scan
_exptl_absorpt_process_details 'SADABS, Sheldrick, 1997'
_exptl_crystal_colour 'metallic dark pink'
_exptl_crystal_colour_lustre metallic
_exptl_crystal_colour_modifier dark
_exptl_crystal_colour_primary pink
_exptl_crystal_density_diffrn 1.231
_exptl_crystal_density_method 'not measured'
_exptl_crystal_description rod
_exptl_crystal_F_000 2152
_exptl_crystal_size_max 0.32
_exptl_crystal_size_mid 0.146
_exptl_crystal_size_min 0.056
_refine_diff_density_max 0.521
_refine_diff_density_min -0.511
_refine_diff_density_rms 0.083
_refine_ls_extinction_method none
_refine_ls_goodness_of_fit_ref 0.997
_refine_ls_hydrogen_treatment mixed
_refine_ls_matrix_type full
_refine_ls_number_parameters 648
_refine_ls_number_reflns 13309
_refine_ls_number_restraints 3
_refine_ls_restrained_S_all 0.998
_refine_ls_R_factor_all 0.1587
_refine_ls_R_factor_gt 0.0637
_refine_ls_shift/su_max 0.002
_refine_ls_shift/su_mean 0.000
_refine_ls_structure_factor_coef Fsqd
_refine_ls_weighting_details 'w=1/[\s^2^(Fo^2^)+(0.0540P)^2^+0.3160P] where P=(Fo^2^+2Fc^2^)/3'
_refine_ls_weighting_scheme calc
_refine_ls_wR_factor_gt 0.1139
_refine_ls_wR_factor_ref 0.1435
_reflns_Friedel_coverage 0.000
_reflns_number_gt 6930
_reflns_number_total 13309
_reflns_threshold_expression 'I > 2\s(I)'
_cod_data_source_file c9dt03158h2.cif
_cod_data_source_block wdeb
_cod_depositor_comments 'Adding full bibliography for 7701152--7701154.cif.'
_cod_original_cell_volume 5374.8(14)
_cod_database_code 7701153
_shelx_shelxl_version_number 2014/7
_shelx_space_group_comment
;
The symmetry employed for this shelxl refinement is uniquely defined
by the following loop, which should always be used as a source of
symmetry information in preference to the above space-group names.
They are only intended as comments.
;
_shelx_estimated_absorpt_t_max 0.979
_shelx_estimated_absorpt_t_min 0.889
_olex2_refinement_description
;
1. Fixed Uiso
 At 1.2 times of:
  All C(H) groups, All C(H,H) groups
 At 1.5 times of:
  All C(H,H,H) groups, All O(H) groups
2.a Secondary CH2 refined with riding coordinates:
 C22(H22A,H22B), C37(H37A,H37B)
2.b Aromatic/amide H refined with riding coordinates:
 C7(H7), C15(H15), C3(H3), C24(H24), C6(H6), C30(H30), C39(H39), C9(H9),
 C45(H45)
2.c Idealised Me refined as rotating group:
 C29(H29A,H29B,H29C), C12(H12A,H12B,H12C), C36(H36A,H36B,H36C), C51(H51A,H51B,
 H51C), C21(H21A,H21B,H21C), C28(H28A,H28B,H28C), C19(H19A,H19B,H19C), C13(H13A,
 H13B,H13C), C20(H20A,H20B,H20C), C27(H27A,H27B,H27C), C50(H50A,H50B,H50C),
 C54(H54A,H54B,H54C), C14(H14A,H14B,H14C), C34(H34A,H34B,H34C), C35(H35A,H35B,
 H35C), C49(H49A,H49B,H49C), C42(H42A,H42B,H42C), C44(H44A,H44B,H44C), C43(H43A,
 H43B,H43C), C52(H52A,H52B,H52C), C53(H53A,H53B,H53C)
2.d Idealised tetrahedral OH refined as rotating group:
 O9(H9A), O10(H10)
;
_olex2_submission_special_instructions 'No special instructions were received'

loop_
_space_group_symop_operation_xyz
'x, y, z'
'-x, y+1/2, -z+1/2'
'-x, -y, -z'
'x, -y-1/2, z-1/2'

loop_
_symmetry_equiv_pos_as_xyz
'x, y, z'
'-x, y+1/2, -z+1/2'
'-x, -y, -z'
'x, -y-1/2, z-1/2'

loop_
_atom_site_label
_atom_site_type_symbol
_atom_site_fract_x
_atom_site_fract_y
_atom_site_fract_z
_atom_site_U_iso_or_equiv
_atom_site_adp_type
_atom_site_occupancy
_atom_site_site_symmetry_order
_atom_site_calc_flag
_atom_site_refinement_flags_posn
Co1 Co 0.67200(3) 0.64265(2) 0.29998(4) 0.01470(11) Uani 1 1 d .
O6 O 0.8427(2) 0.46193(6) 0.3900(2) 0.0362(6) Uani 1 1 d .
O3 O 0.55892(16) 0.67361(5) 0.21818(18) 0.0171(5) Uani 1 1 d .
O4 O 0.60456(16) 0.63789(5) 0.42051(19) 0.0176(5) Uani 1 1 d .
O1 O 0.75662(17) 0.68183(5) 0.40260(19) 0.0205(5) Uani 1 1 d .
O2 O 0.73330(17) 0.65708(5) 0.17994(19) 0.0192(5) Uani 1 1 d .
O7 O 0.75551(19) 0.46510(6) 0.1239(2) 0.0295(6) Uani 1 1 d .
O8 O 0.58494(18) 0.47432(6) 0.0868(2) 0.0317(6) Uani 1 1 d .
O5 O 0.97657(18) 0.49131(6) 0.3688(2) 0.0326(6) Uani 1 1 d .
N2 N 0.79269(19) 0.61064(6) 0.3891(2) 0.0146(6) Uani 1 1 d .
N4 N 0.6808(2) 0.48177(7) 0.1360(2) 0.0217(6) Uani 1 1 d .
N3 N 0.8811(2) 0.48764(7) 0.3585(2) 0.0234(6) Uani 1 1 d .
N1 N 0.60397(19) 0.60395(6) 0.2038(2) 0.0145(6) Uani 1 1 d .
C7 C 0.5090(2) 0.60489(8) 0.1113(3) 0.0158(7) Uani 1 1 d .
H7 H 0.4827 0.5835 0.0698 0.019 Uiso 1 1 calc R
C17 C 0.4710(2) 0.66764(8) 0.1228(3) 0.0151(7) Uani 1 1 d .
C1 C 0.6661(2) 0.57342(8) 0.2327(3) 0.0147(7) Uani 1 1 d .
C2 C 0.7657(2) 0.57625(8) 0.3312(3) 0.0156(7) Uani 1 1 d .
C8 C 0.4421(2) 0.63397(7) 0.0669(3) 0.0144(7) Uani 1 1 d .
C5 C 0.7086(2) 0.51421(8) 0.2096(3) 0.0162(7) Uani 1 1 d .
C32 C 0.8048(2) 0.63885(8) 0.1466(3) 0.0162(7) Uani 1 1 d .
C16 C 0.3964(2) 0.69563(8) 0.0688(3) 0.0152(7) Uani 1 1 d .
C15 C 0.3054(2) 0.68871(8) -0.0354(3) 0.0159(7) Uani 1 1 d .
H15 H 0.2579 0.7075 -0.0714 0.019 Uiso 1 1 calc R
C3 C 0.8364(2) 0.54848(8) 0.3701(3) 0.0173(7) Uani 1 1 d .
H3 H 0.9039 0.5510 0.4381 0.021 Uiso 1 1 calc R
C31 C 0.8010(2) 0.63827(8) 0.0199(3) 0.0171(7) Uani 1 1 d .
C22 C 0.8966(2) 0.62298(8) 0.3741(3) 0.0170(7) Uani 1 1 d .
H22A H 0.9108 0.6474 0.4027 0.020 Uiso 1 1 calc R
H22B H 0.9583 0.6087 0.4278 0.020 Uiso 1 1 calc R
C26 C 1.0245(2) 0.57038(8) 0.0466(3) 0.0196(7) Uani 1 1 d .
C37 C 0.8077(2) 0.60813(8) 0.5275(3) 0.0165(7) Uani 1 1 d .
H37A H 0.8725 0.5938 0.5721 0.020 Uiso 1 1 calc R
H37B H 0.8201 0.6316 0.5655 0.020 Uiso 1 1 calc R
C24 C 0.9584(2) 0.59948(8) 0.2055(3) 0.0169(7) Uani 1 1 d .
H24 H 1.0134 0.5871 0.2696 0.020 Uiso 1 1 calc R
C6 C 0.6382(2) 0.54162(8) 0.1711(3) 0.0171(7) Uani 1 1 d .
H6 H 0.5710 0.5390 0.1028 0.021 Uiso 1 1 calc R
C10 C 0.2766(2) 0.65585(8) -0.0936(3) 0.0146(7) Uani 1 1 d .
C18 C 0.4180(2) 0.73181(8) 0.1296(3) 0.0167(7) Uani 1 1 d .
C25 C 0.9510(2) 0.59606(8) 0.0807(3) 0.0184(7) Uani 1 1 d .
C23 C 0.8880(2) 0.62038(8) 0.2390(3) 0.0162(7) Uani 1 1 d .
C47 C 0.6101(2) 0.60961(8) 0.4903(3) 0.0159(7) Uani 1 1 d .
C29 C 0.9895(3) 0.56515(8) -0.0967(3) 0.0237(8) Uani 1 1 d .
H29A H 0.9130 0.5582 -0.1312 0.036 Uiso 1 1 calc GR
H29B H 1.0342 0.5470 -0.1142 0.036 Uiso 1 1 calc GR
H29C H 0.9989 0.5869 -0.1364 0.036 Uiso 1 1 calc GR
C12 C 0.1557(2) 0.61530(8) -0.2618(3) 0.0207(7) Uani 1 1 d .
H12A H 0.2172 0.6082 -0.2854 0.031 Uiso 1 1 calc GR
H12B H 0.0886 0.6141 -0.3362 0.031 Uiso 1 1 calc GR
H12C H 0.1501 0.5998 -0.1958 0.031 Uiso 1 1 calc GR
C36 C 0.7370(3) 0.65891(9) -0.2093(3) 0.0290(8) Uani 1 1 d .
H36A H 0.8116 0.6659 -0.1962 0.044 Uiso 1 1 calc GR
H36B H 0.6861 0.6746 -0.2703 0.044 Uiso 1 1 calc GR
H36C H 0.7249 0.6351 -0.2420 0.044 Uiso 1 1 calc GR
C51 C 0.3701(3) 0.62011(9) 0.3249(3) 0.0243(8) Uani 1 1 d .
H51A H 0.4218 0.6335 0.2991 0.036 Uiso 1 1 calc GR
H51B H 0.2993 0.6317 0.2945 0.036 Uiso 1 1 calc GR
H51C H 0.3627 0.5968 0.2885 0.036 Uiso 1 1 calc GR
C21 C 0.5263(3) 0.74638(8) 0.1287(3) 0.0236(8) Uani 1 1 d .
H21A H 0.5856 0.7308 0.1763 0.035 Uiso 1 1 calc GR
H21B H 0.5388 0.7694 0.1681 0.035 Uiso 1 1 calc GR
H21C H 0.5233 0.7482 0.0412 0.035 Uiso 1 1 calc GR
C48 C 0.4112(3) 0.61757(8) 0.4690(3) 0.0227(8) Uani 1 1 d .
C28 C 1.1414(2) 0.58367(9) 0.0977(3) 0.0251(8) Uani 1 1 d .
H28A H 1.1450 0.6063 0.0596 0.038 Uiso 1 1 calc GR
H28B H 1.1886 0.5672 0.0762 0.038 Uiso 1 1 calc GR
H28C H 1.1656 0.5861 0.1898 0.038 Uiso 1 1 calc GR
C19 C 0.3283(3) 0.75743(8) 0.0584(3) 0.0246(8) Uani 1 1 d .
H19A H 0.3255 0.7598 -0.0289 0.037 Uiso 1 1 calc GR
H19B H 0.3436 0.7801 0.1005 0.037 Uiso 1 1 calc GR
H19C H 0.2583 0.7488 0.0580 0.037 Uiso 1 1 calc GR
C13 C 0.0743(2) 0.66365(9) -0.1798(3) 0.0254(8) Uani 1 1 d .
H13A H 0.0670 0.6483 -0.1142 0.038 Uiso 1 1 calc GR
H13B H 0.0086 0.6621 -0.2559 0.038 Uiso 1 1 calc GR
H13C H 0.0842 0.6876 -0.1487 0.038 Uiso 1 1 calc GR
C20 C 0.4190(3) 0.72947(8) 0.2652(3) 0.0251(8) Uani 1 1 d .
H20A H 0.4370 0.7522 0.3061 0.038 Uiso 1 1 calc GR
H20B H 0.4734 0.7124 0.3130 0.038 Uiso 1 1 calc GR
H20C H 0.3472 0.7222 0.2632 0.038 Uiso 1 1 calc GR
C27 C 1.0197(3) 0.53525(8) 0.1072(3) 0.0253(8) Uani 1 1 d .
H27A H 1.0447 0.5379 0.1994 0.038 Uiso 1 1 calc GR
H27B H 1.0665 0.5187 0.0854 0.038 Uiso 1 1 calc GR
H27C H 0.9447 0.5267 0.0756 0.038 Uiso 1 1 calc GR
C50 C 0.4278(3) 0.65456(8) 0.5236(3) 0.0279(8) Uani 1 1 d .
H50A H 0.4484 0.6535 0.6158 0.042 Uiso 1 1 calc GR
H50B H 0.3601 0.6677 0.4871 0.042 Uiso 1 1 calc GR
H50C H 0.4854 0.6661 0.5027 0.042 Uiso 1 1 calc GR
C54 C 0.7134(3) 0.70564(9) 0.4699(3) 0.0300(9) Uani 1 1 d .
H54A H 0.6661 0.7224 0.4103 0.045 Uiso 1 1 calc GR
H54B H 0.7732 0.7180 0.5337 0.045 Uiso 1 1 calc GR
H54C H 0.6715 0.6928 0.5116 0.045 Uiso 1 1 calc GR
C14 C 0.1829(3) 0.67609(9) -0.3163(3) 0.0298(8) Uani 1 1 d .
H14A H 0.1954 0.7000 -0.2854 0.045 Uiso 1 1 calc GR
H14B H 0.1156 0.6750 -0.3905 0.045 Uiso 1 1 calc GR
H14C H 0.2438 0.6684 -0.3398 0.045 Uiso 1 1 calc GR
C34 C 0.6036(3) 0.64792(10) -0.1054(3) 0.0358(10) Uani 1 1 d .
H34A H 0.5954 0.6240 -0.1365 0.054 Uiso 1 1 calc GR
H34B H 0.5511 0.6628 -0.1680 0.054 Uiso 1 1 calc GR
H34C H 0.5907 0.6489 -0.0254 0.054 Uiso 1 1 calc GR
C41 C 0.6375(3) 0.51567(9) 0.7134(3) 0.0291(8) Uani 1 1 d .
C35 C 0.7295(3) 0.69887(9) -0.0422(3) 0.0342(9) Uani 1 1 d .
H35A H 0.7123 0.7012 0.0347 0.051 Uiso 1 1 calc GR
H35B H 0.6790 0.7130 -0.1098 0.051 Uiso 1 1 calc GR
H35C H 0.8040 0.7068 -0.0252 0.051 Uiso 1 1 calc GR
C49 C 0.3229(3) 0.60034(9) 0.5081(3) 0.0313(9) Uani 1 1 d .
H49A H 0.3101 0.5767 0.4746 0.047 Uiso 1 1 calc GR
H49B H 0.2555 0.6138 0.4741 0.047 Uiso 1 1 calc GR
H49C H 0.3469 0.5996 0.6007 0.047 Uiso 1 1 calc GR
C42 C 0.5280(3) 0.49820(9) 0.6888(3) 0.0320(9) Uani 1 1 d .
H42A H 0.4809 0.5138 0.7143 0.048 Uiso 1 1 calc GR
H42B H 0.5389 0.4767 0.7378 0.048 Uiso 1 1 calc GR
H42C H 0.4938 0.4929 0.5984 0.048 Uiso 1 1 calc GR
C44 C 0.7094(3) 0.48916(10) 0.6772(4) 0.0501(12) Uani 1 1 d .
H44A H 0.6802 0.4854 0.5855 0.075 Uiso 1 1 calc GR
H44B H 0.7099 0.4671 0.7207 0.075 Uiso 1 1 calc GR
H44C H 0.7836 0.4981 0.7025 0.075 Uiso 1 1 calc GR
C43 C 0.6877(3) 0.52411(12) 0.8543(4) 0.0550(13) Uani 1 1 d .
H43A H 0.7588 0.5350 0.8724 0.082 Uiso 1 1 calc GR
H43B H 0.6964 0.5027 0.9036 0.082 Uiso 1 1 calc GR
H43C H 0.6401 0.5401 0.8774 0.082 Uiso 1 1 calc GR
C30 C 0.8738(2) 0.61660(8) -0.0080(3) 0.0190(7) Uani 1 1 d .
H30 H 0.8706 0.6158 -0.0931 0.023 Uiso 1 1 calc R
C39 C 0.7179(3) 0.56215(8) 0.6141(3) 0.0188(7) Uani 1 1 d .
H39 H 0.7856 0.5504 0.6465 0.023 Uiso 1 1 calc R
C46 C 0.5193(3) 0.59790(8) 0.5176(3) 0.0190(7) Uani 1 1 d .
C9 C 0.3455(2) 0.62915(8) -0.0404(3) 0.0167(7) Uani 1 1 d .
H9 H 0.3285 0.6066 -0.0761 0.020 Uiso 1 1 calc R
C4 C 0.8078(2) 0.51734(8) 0.3094(3) 0.0170(7) Uani 1 1 d .
C33 C 0.7188(3) 0.66057(8) -0.0837(3) 0.0197(7) Uani 1 1 d .
C45 C 0.5326(3) 0.56789(8) 0.5901(3) 0.0216(7) Uani 1 1 d .
H45 H 0.4721 0.5599 0.6090 0.026 Uiso 1 1 calc R
C38 C 0.7097(2) 0.59222(8) 0.5451(3) 0.0169(7) Uani 1 1 d .
C40 C 0.6287(3) 0.54878(8) 0.6368(3) 0.0208(7) Uani 1 1 d .
C11 C 0.1732(2) 0.65251(8) -0.2118(3) 0.0188(7) Uani 1 1 d .
O9 O 0.9985(2) 0.69297(8) 0.1572(3) 0.0589(9) Uani 1 1 d .
H9A H 0.9639 0.6746 0.1291 0.088 Uiso 1 1 calc GR
O10 O 0.8921(3) 0.71614(9) 0.3177(4) 0.0834(12) Uani 1 1 d .
H10 H 0.9119 0.7089 0.2594 0.125 Uiso 1 1 calc GR
C52 C 1.1110(4) 0.68516(15) 0.2166(6) 0.0860(18) Uani 1 1 d .
H52A H 1.1397 0.6768 0.1530 0.129 Uiso 1 1 calc GR
H52B H 1.1204 0.6671 0.2808 0.129 Uiso 1 1 calc GR
H52C H 1.1503 0.7061 0.2570 0.129 Uiso 1 1 calc GR
C53 C 0.9594(5) 0.74295(15) 0.3814(7) 0.126(3) Uani 1 1 d .
H53A H 0.9509 0.7626 0.3239 0.189 Uiso 1 1 calc GR
H53B H 1.0351 0.7351 0.4119 0.189 Uiso 1 1 calc GR
H53C H 0.9399 0.7501 0.4535 0.189 Uiso 1 1 calc GR

loop_
_atom_site_aniso_label
_atom_site_aniso_U_11
_atom_site_aniso_U_22
_atom_site_aniso_U_33
_atom_site_aniso_U_23
_atom_site_aniso_U_13
_atom_site_aniso_U_12
Co1 0.0143(2) 0.0147(2) 0.0136(2) -0.00089(19) 0.00313(16) 0.00032(19)
O6 0.0428(16) 0.0201(14) 0.0387(16) 0.0089(12) 0.0061(13) 0.0033(12)
O3 0.0170(11) 0.0162(12) 0.0148(12) -0.0016(9) 0.0019(9) 0.0013(9)
O4 0.0215(12) 0.0134(12) 0.0187(12) -0.0004(9) 0.0083(9) 0.0018(9)
O1 0.0226(12) 0.0183(12) 0.0176(12) -0.0046(9) 0.0035(10) -0.0001(10)
O2 0.0227(12) 0.0190(12) 0.0176(12) 0.0024(9) 0.0093(10) 0.0045(10)
O7 0.0306(14) 0.0246(14) 0.0306(14) -0.0053(11) 0.0075(11) 0.0095(11)
O8 0.0210(13) 0.0272(14) 0.0383(15) -0.0118(11) 0.0002(11) -0.0012(11)
O5 0.0189(13) 0.0389(16) 0.0358(15) 0.0009(12) 0.0047(11) 0.0097(11)
N2 0.0133(13) 0.0160(14) 0.0129(14) -0.0012(11) 0.0026(11) 0.0001(11)
N4 0.0237(16) 0.0148(15) 0.0230(16) 0.0018(12) 0.0041(13) 0.0053(12)
N3 0.0267(17) 0.0180(16) 0.0191(16) 0.0001(12) 0.0005(13) 0.0067(13)
N1 0.0144(13) 0.0140(14) 0.0136(14) 0.0006(11) 0.0033(11) 0.0035(11)
C7 0.0168(16) 0.0165(17) 0.0137(17) -0.0013(13) 0.0048(13) -0.0007(13)
C17 0.0180(16) 0.0168(17) 0.0133(16) 0.0019(13) 0.0087(13) 0.0010(13)
C1 0.0147(16) 0.0161(17) 0.0142(16) 0.0013(13) 0.0064(13) 0.0019(13)
C2 0.0169(16) 0.0147(16) 0.0148(16) -0.0005(13) 0.0053(13) -0.0013(13)
C8 0.0147(15) 0.0156(17) 0.0126(16) 0.0023(12) 0.0045(13) 0.0040(12)
C5 0.0169(16) 0.0156(17) 0.0151(17) -0.0022(13) 0.0045(13) 0.0014(13)
C32 0.0171(16) 0.0139(17) 0.0183(16) -0.0012(14) 0.0073(13) -0.0014(13)
C16 0.0192(16) 0.0116(16) 0.0156(17) 0.0008(13) 0.0071(13) 0.0021(13)
C15 0.0169(16) 0.0151(17) 0.0175(17) 0.0054(13) 0.0083(14) 0.0036(13)
C3 0.0141(16) 0.0220(18) 0.0131(17) 0.0008(14) 0.0015(13) -0.0004(13)
C31 0.0190(16) 0.0157(17) 0.0151(16) -0.0008(14) 0.0044(13) -0.0013(13)
C22 0.0113(15) 0.0201(17) 0.0188(18) -0.0003(14) 0.0045(13) -0.0001(13)
C26 0.0165(16) 0.0223(18) 0.0204(18) 0.0005(14) 0.0071(14) 0.0020(14)
C37 0.0208(17) 0.0151(17) 0.0129(16) -0.0016(13) 0.0052(13) 0.0002(13)
C24 0.0130(16) 0.0177(17) 0.0184(18) 0.0041(14) 0.0038(13) 0.0001(13)
C6 0.0135(16) 0.0193(18) 0.0158(17) -0.0004(14) 0.0020(13) 0.0035(13)
C10 0.0138(16) 0.0148(16) 0.0160(17) 0.0012(13) 0.0065(13) 0.0008(13)
C18 0.0241(17) 0.0140(16) 0.0125(16) -0.0019(13) 0.0072(14) 0.0009(13)
C25 0.0164(16) 0.0182(18) 0.0200(18) -0.0027(14) 0.0060(14) -0.0037(13)
C23 0.0138(16) 0.0204(17) 0.0130(16) -0.0010(13) 0.0030(13) -0.0036(13)
C47 0.0202(16) 0.0155(17) 0.0121(16) -0.0012(13) 0.0060(13) -0.0010(13)
C29 0.0218(18) 0.0243(19) 0.027(2) -0.0021(15) 0.0118(15) 0.0019(14)
C12 0.0172(17) 0.0233(19) 0.0191(18) 0.0019(14) 0.0034(14) 0.0004(14)
C36 0.031(2) 0.036(2) 0.0198(19) 0.0075(16) 0.0092(16) 0.0103(17)
C51 0.0206(18) 0.030(2) 0.0204(19) -0.0035(15) 0.0054(14) -0.0004(15)
C21 0.0265(19) 0.0192(18) 0.0225(19) -0.0011(15) 0.0055(15) -0.0010(14)
C48 0.0195(17) 0.0225(19) 0.027(2) -0.0023(15) 0.0094(15) 0.0006(14)
C28 0.0196(18) 0.028(2) 0.028(2) 0.0001(16) 0.0085(15) 0.0025(15)
C19 0.032(2) 0.0123(17) 0.028(2) -0.0023(15) 0.0091(16) 0.0079(14)
C13 0.0147(17) 0.0250(19) 0.033(2) -0.0015(16) 0.0040(15) 0.0021(14)
C20 0.035(2) 0.0191(18) 0.0223(19) -0.0021(15) 0.0123(16) 0.0009(15)
C27 0.0277(19) 0.0200(19) 0.029(2) 0.0000(15) 0.0107(16) 0.0033(15)
C50 0.0254(19) 0.029(2) 0.027(2) -0.0017(16) 0.0070(16) 0.0092(15)
C54 0.035(2) 0.025(2) 0.029(2) -0.0061(16) 0.0097(17) -0.0017(16)
C14 0.034(2) 0.026(2) 0.023(2) 0.0045(16) 0.0018(16) -0.0009(16)
C34 0.0202(18) 0.063(3) 0.0213(19) 0.0107(19) 0.0040(15) 0.0021(18)
C41 0.0262(19) 0.031(2) 0.031(2) 0.0149(17) 0.0107(16) 0.0008(16)
C35 0.047(2) 0.026(2) 0.026(2) 0.0073(17) 0.0073(18) 0.0110(18)
C49 0.0219(19) 0.038(2) 0.039(2) 0.0082(18) 0.0175(17) 0.0076(16)
C42 0.032(2) 0.031(2) 0.035(2) 0.0134(17) 0.0143(17) 0.0011(17)
C44 0.048(3) 0.032(2) 0.081(3) 0.038(2) 0.036(2) 0.020(2)
C43 0.047(3) 0.074(3) 0.033(2) 0.029(2) 0.001(2) -0.023(2)
C30 0.0205(17) 0.0214(18) 0.0148(17) -0.0001(14) 0.0061(14) -0.0029(14)
C39 0.0185(17) 0.0215(18) 0.0152(17) -0.0008(14) 0.0048(13) 0.0024(14)
C46 0.0214(17) 0.0208(18) 0.0157(17) -0.0024(14) 0.0078(14) 0.0011(14)
C9 0.0157(16) 0.0196(17) 0.0169(17) -0.0012(13) 0.0083(13) -0.0010(13)
C4 0.0172(16) 0.0151(17) 0.0191(17) 0.0040(14) 0.0069(13) 0.0034(13)
C33 0.0233(18) 0.0225(18) 0.0132(17) 0.0029(14) 0.0066(14) 0.0042(14)
C45 0.0217(18) 0.0254(19) 0.0201(18) 0.0029(15) 0.0102(14) 0.0011(14)
C38 0.0158(16) 0.0203(18) 0.0137(17) -0.0050(14) 0.0042(13) -0.0004(13)
C40 0.0198(17) 0.0252(19) 0.0163(18) 0.0023(14) 0.0052(14) 0.0019(14)
C11 0.0141(15) 0.0190(17) 0.0194(17) 0.0014(14) 0.0013(13) 0.0011(13)
O9 0.0413(18) 0.055(2) 0.080(2) -0.0009(18) 0.0213(17) -0.0106(15)
O10 0.118(3) 0.067(2) 0.098(3) -0.047(2) 0.078(3) -0.059(2)
C52 0.035(3) 0.100(5) 0.116(5) -0.024(4) 0.019(3) -0.006(3)
C53 0.096(5) 0.075(4) 0.240(9) -0.053(5) 0.102(6) -0.033(4)

loop_
_atom_type_symbol
_atom_type_description
_atom_type_scat_dispersion_real
_atom_type_scat_dispersion_imag
_atom_type_scat_source
C C 0.0033 0.0016 'International Tables Vol C Tables 4.2.6.8 and 6.1.1.4'
H H 0.0000 0.0000 'International Tables Vol C Tables 4.2.6.8 and 6.1.1.4'
Co Co 0.3494 0.9721 'International Tables Vol C Tables 4.2.6.8 and 6.1.1.4'
N N 0.0061 0.0033 'International Tables Vol C Tables 4.2.6.8 and 6.1.1.4'
O O 0.0106 0.0060 'International Tables Vol C Tables 4.2.6.8 and 6.1.1.4'

loop_
_geom_angle_atom_site_label_1
_geom_angle_atom_site_label_2
_geom_angle_atom_site_label_3
_geom_angle
O3 Co1 O4 85.44(9)
O3 Co1 O1 89.15(9)
O3 Co1 O2 85.88(9)
O3 Co1 N2 178.85(10)
O3 Co1 N1 95.16(10)
O4 Co1 O1 87.89(9)
O4 Co1 O2 168.41(9)
O4 Co1 N2 94.17(9)
O2 Co1 O1 84.32(9)
O2 Co1 N2 94.36(10)
N2 Co1 O1 89.75(9)
N1 Co1 O4 95.20(10)
N1 Co1 O1 174.88(10)
N1 Co1 O2 93.21(10)
N1 Co1 N2 85.96(10)
C17 O3 Co1 128.05(19)
C47 O4 Co1 124.64(18)
C54 O1 Co1 123.35(19)
C32 O2 Co1 125.07(19)
C2 N2 Co1 108.32(18)
C2 N2 C22 108.5(2)
C2 N2 C37 109.1(2)
C22 N2 Co1 109.94(18)
C37 N2 Co1 110.50(17)
C37 N2 C22 110.4(2)
O7 N4 C5 117.5(3)
O8 N4 O7 124.8(3)
O8 N4 C5 117.6(3)
O6 N3 O5 125.7(3)
O6 N3 C4 117.1(3)
O5 N3 C4 117.2(3)
C7 N1 Co1 124.2(2)
C7 N1 C1 121.3(3)
C1 N1 Co1 114.46(19)
N1 C7 C8 127.2(3)
O3 C17 C8 123.2(3)
O3 C17 C16 119.6(3)
C8 C17 C16 117.3(3)
C2 C1 N1 115.2(3)
C2 C1 C6 118.3(3)
C6 C1 N1 126.4(3)
C1 C2 N2 116.0(3)
C3 C2 N2 122.0(3)
C3 C2 C1 122.0(3)
C7 C8 C17 122.1(3)
C7 C8 C9 117.2(3)
C9 C8 C17 120.6(3)
C6 C5 N4 118.2(3)
C6 C5 C4 121.5(3)
C4 C5 N4 120.1(3)
O2 C32 C31 121.5(3)
O2 C32 C23 119.8(3)
C23 C32 C31 118.6(3)
C17 C16 C18 120.1(3)
C15 C16 C17 118.2(3)
C15 C16 C18 121.7(3)
C16 C15 C10 125.4(3)
C4 C3 C2 119.1(3)
C32 C31 C33 121.4(3)
C30 C31 C32 117.5(3)
C30 C31 C33 121.1(3)
C23 C22 N2 110.7(2)
C25 C26 C29 112.0(3)
C25 C26 C28 109.5(3)
C25 C26 C27 109.1(3)
C28 C26 C29 108.9(3)
C28 C26 C27 109.1(3)
C27 C26 C29 108.2(3)
C38 C37 N2 111.4(2)
C23 C24 C25 121.8(3)
C5 C6 C1 119.5(3)
C15 C10 C11 119.2(3)
C9 C10 C15 116.4(3)
C9 C10 C11 124.4(3)
C16 C18 C21 110.6(2)
C19 C18 C16 111.5(2)
C19 C18 C21 107.8(3)
C19 C18 C20 107.0(3)
C20 C18 C16 109.2(2)
C20 C18 C21 110.7(3)
C24 C25 C26 120.0(3)
C24 C25 C30 116.5(3)
C30 C25 C26 123.5(3)
C32 C23 C22 118.6(3)
C24 C23 C32 120.8(3)
C24 C23 C22 120.6(3)
O4 C47 C46 121.4(3)
O4 C47 C38 119.7(3)
C38 C47 C46 118.9(3)
C51 C48 C50 108.3(3)
C51 C48 C49 108.7(3)
C51 C48 C46 110.1(3)
C49 C48 C50 107.3(3)
C46 C48 C50 109.6(3)
C46 C48 C49 112.7(3)
C42 C41 C44 106.9(3)
C43 C41 C42 108.2(3)
C43 C41 C44 109.9(3)
C40 C41 C42 113.1(3)
C40 C41 C44 109.3(3)
C40 C41 C43 109.4(3)
C25 C30 C31 124.3(3)
C38 C39 C40 121.1(3)
C47 C46 C48 121.0(3)
C45 C46 C47 117.1(3)
C45 C46 C48 121.8(3)
C10 C9 C8 122.0(3)
C5 C4 N3 122.5(3)
C3 C4 N3 117.8(3)
C3 C4 C5 119.5(3)
C36 C33 C31 112.5(3)
C36 C33 C34 108.5(3)
C36 C33 C35 107.2(3)
C34 C33 C31 109.3(3)
C34 C33 C35 109.3(3)
C35 C33 C31 109.9(3)
C46 C45 C40 124.6(3)
C47 C38 C37 117.3(3)
C39 C38 C37 121.3(3)
C39 C38 C47 121.4(3)
C39 C40 C41 121.3(3)
C39 C40 C45 116.6(3)
C45 C40 C41 122.0(3)
C10 C11 C13 109.5(3)
C12 C11 C10 111.7(2)
C12 C11 C13 108.8(3)
C12 C11 C14 108.3(3)
C14 C11 C10 109.2(3)
C14 C11 C13 109.2(3)

loop_
_geom_bond_atom_site_label_1
_geom_bond_atom_site_label_2
_geom_bond_distance
Co1 O3 1.875(2)
Co1 O4 1.887(2)
Co1 O1 1.986(2)
Co1 O2 1.897(2)
Co1 N2 1.981(2)
Co1 N1 1.875(2)
O6 N3 1.223(3)
O3 C17 1.290(3)
O4 C47 1.333(3)
O1 C54 1.435(4)
O2 C32 1.335(3)
O7 N4 1.224(3)
O8 N4 1.220(3)
O5 N3 1.231(3)
N2 C2 1.465(4)
N2 C22 1.517(4)
N2 C37 1.510(4)
N4 C5 1.475(4)
N3 C4 1.473(4)
N1 C7 1.313(4)
N1 C1 1.404(4)
C7 C8 1.404(4)
C17 C8 1.434(4)
C17 C16 1.441(4)
C1 C2 1.389(4)
C1 C6 1.393(4)
C2 C3 1.384(4)
C8 C9 1.422(4)
C5 C6 1.370(4)
C5 C4 1.393(4)
C32 C31 1.417(4)
C32 C23 1.408(4)
C16 C15 1.373(4)
C16 C18 1.536(4)
C15 C10 1.415(4)
C3 C4 1.368(4)
C31 C30 1.393(4)
C31 C33 1.542(4)
C22 C23 1.496(4)
C26 C25 1.529(4)
C26 C29 1.532(4)
C26 C28 1.529(4)
C26 C27 1.530(4)
C37 C38 1.507(4)
C24 C25 1.386(4)
C24 C23 1.383(4)
C10 C9 1.363(4)
C10 C11 1.535(4)
C18 C21 1.538(4)
C18 C19 1.530(4)
C18 C20 1.533(4)
C25 C30 1.392(4)
C47 C46 1.415(4)
C47 C38 1.406(4)
C12 C11 1.529(4)
C36 C33 1.525(4)
C51 C48 1.526(4)
C48 C50 1.539(4)
C48 C49 1.538(4)
C48 C46 1.532(4)
C13 C11 1.536(4)
C14 C11 1.533(4)
C34 C33 1.530(4)
C41 C42 1.526(5)
C41 C44 1.547(5)
C41 C43 1.526(5)
C41 C40 1.524(4)
C35 C33 1.541(4)
C39 C38 1.380(4)
C39 C40 1.391(4)
C46 C45 1.392(4)
C45 C40 1.396(4)
O9 C52 1.424(5)
O10 C53 1.384(6)
